data_7204826
loop_
_publ_author_name
'Holmes, Kathryn E.'
'Gilby, Liam M.'
'Stonehouse, Julia M.'
'Kelly, Paul F.'
'Elsegood, Mark R. J.'

_publ_section_title
;
 The preparation and crystal structures of derivatised sulfimidium
 salts
;
_journal_issue 8
_journal_name_full CrystEngComm
_journal_page_first 34
_journal_paper_doi 10.1039/b316218d
_journal_volume 6
_journal_year 2004
_chemical_formula_sum 'C12 H12 Cl N O S'
_chemical_formula_weight 253.74
_chemical_name_systematic
;
?
;
_space_group_IT_number 61
_symmetry_cell_setting orthorhombic
_symmetry_space_group_name_Hall '-P 2ac 2ab'
_symmetry_space_group_name_H-M 'P b c a'
_atom_sites_solution_hydrogens 'geom except NH & OH coords freely refined'
_atom_sites_solution_primary direct
_atom_sites_solution_secondary difmap
_audit_creation_method SHELXL-97
_cell_angle_alpha 90.00
_cell_angle_beta 90.00
_cell_angle_gamma 90.00
_cell_formula_units_Z 8
_cell_length_a 9.0907(4)
_cell_length_b 9.8349(4)
_cell_length_c 27.2937(14)
_cell_measurement_reflns_used 19733
_cell_measurement_temperature 120(2)
_cell_measurement_theta_max 27.48
_cell_measurement_theta_min 1
_cell_volume 2440.22(19)
_computing_cell_refinement 'DENZO (Otwinowski and Minor, 1997) and COLLECT (Hooft, 1998)'
_computing_data_collection 'COLLECT, (Hooft, 1998)'
_computing_data_reduction 'DENZO (Otwinowski and Minor, 1997) and COLLECT (Hooft, 1998)'
_computing_molecular_graphics 'Bruker SHELXTL'
_computing_publication_material 'Bruker SHELXTL and local programs'
_computing_structure_refinement 'Bruker SHELXTL'
_computing_structure_solution 'Bruker SHELXTL'
_diffrn_ambient_temperature 120(2)
_diffrn_measured_fraction_theta_full 0.997
_diffrn_measured_fraction_theta_max 0.997
_diffrn_measurement_device_type 'Enraf Nonius KappaCCD area detector'
_diffrn_measurement_method 'Phi and Omega scans to fill Ewald sphere'
_diffrn_radiation_monochromator graphite
_diffrn_radiation_source 'Enraf Nonius FR591 rotating anode'
_diffrn_radiation_type MoK\a
_diffrn_radiation_wavelength 0.71073
_diffrn_reflns_av_R_equivalents 0.0915
_diffrn_reflns_av_sigmaI/netI 0.0923
_diffrn_reflns_limit_h_max 10
_diffrn_reflns_limit_h_min -10
_diffrn_reflns_limit_k_max 11
_diffrn_reflns_limit_k_min -8
_diffrn_reflns_limit_l_max 32
_diffrn_reflns_limit_l_min -24
_diffrn_reflns_number 10411
_diffrn_reflns_theta_full 25.00
_diffrn_reflns_theta_max 25.00
_diffrn_reflns_theta_min 2.69
_diffrn_standards_decay_% 0
_diffrn_standards_number 0
_exptl_absorpt_coefficient_mu 0.461
_exptl_absorpt_correction_T_max 0.995
_exptl_absorpt_correction_T_min 0.964
_exptl_absorpt_correction_type empirical
_exptl_absorpt_process_details
;
Using multiple and symmetry-related data measurements via the program
SORTAV
See R.H.Blessing, Acta Cryst, (1995), A51, 33-38
;
_exptl_crystal_colour colourless
_exptl_crystal_density_diffrn 1.381
_exptl_crystal_density_method 'not measured'
_exptl_crystal_description needle
_exptl_crystal_F_000 1056
_exptl_crystal_size_max 0.08
_exptl_crystal_size_mid 0.04
_exptl_crystal_size_min 0.01
_refine_diff_density_max 0.379
_refine_diff_density_min -0.304
_refine_diff_density_rms 0.069
_refine_ls_extinction_coef 0.0013(5)
_refine_ls_extinction_expression Fc^*^=kFc[1+0.001xFc^2^\l^3^/sin(2\q)]^-1/4^
_refine_ls_extinction_method SHELXL
_refine_ls_goodness_of_fit_ref 1.041
_refine_ls_hydrogen_treatment mixed
_refine_ls_matrix_type full
_refine_ls_number_parameters 155
_refine_ls_number_reflns 2140
_refine_ls_number_restraints 0
_refine_ls_restrained_S_all 1.041
_refine_ls_R_factor_all 0.1142
_refine_ls_R_factor_gt 0.0649
_refine_ls_shift/su_max 0.000
_refine_ls_shift/su_mean 0.000
_refine_ls_structure_factor_coef Fsqd
_refine_ls_weighting_details 'calc w=1/[\s^2^(Fo^2^)+(0.0105P)^2^+5.7459P] where P=(Fo^2^+2Fc^2^)/3'
_refine_ls_weighting_scheme calc
_refine_ls_wR_factor_gt 0.1031
_refine_ls_wR_factor_ref 0.1168
_reflns_number_gt 1399
_reflns_number_total 2140
_reflns_threshold_expression I>2\s(I)
_cod_data_source_file b316218d.txt
_cod_data_source_block 3
_cod_original_sg_symbol_H-M Pbca
_cod_database_code 7204826

loop_
_symmetry_equiv_pos_as_xyz
'x, y, z'
'-x+1/2, -y, z+1/2'
'-x, y+1/2, -z+1/2'
'x+1/2, -y+1/2, -z'
'-x, -y, -z'
'x-1/2, y, -z-1/2'
'x, -y-1/2, z-1/2'
'-x-1/2, y-1/2, z'

loop_
_atom_site_label
_atom_site_type_symbol
_atom_site_fract_x
_atom_site_fract_y
_atom_site_fract_z
_atom_site_U_iso_or_equiv
_atom_site_adp_type
_atom_site_occupancy
_atom_site_symmetry_multiplicity
_atom_site_calc_flag
_atom_site_refinement_flags
_atom_site_disorder_assembly
_atom_site_disorder_group
S1 S 0.10092(11) 0.39978(9) 0.11822(4) 0.0240(3) Uani 1 1 d . . .
N1 N -0.0564(4) 0.3543(4) 0.09492(15) 0.0293(10) Uani 1 1 d . . .
H1A H -0.091(5) 0.277(4) 0.1036(17) 0.035 Uiso 1 1 d . . .
H1B H -0.120(5) 0.416(4) 0.0992(17) 0.035 Uiso 1 1 d . . .
O1 O 0.4028(3) 0.4352(3) 0.12525(12) 0.0290(8) Uani 1 1 d . . .
H1 H 0.487(5) 0.458(4) 0.1217(18) 0.035 Uiso 1 1 d . . .
C1 C 0.2299(4) 0.2983(4) 0.08603(16) 0.0225(10) Uani 1 1 d . . .
C2 C 0.3760(5) 0.3346(4) 0.09219(16) 0.0253(10) Uani 1 1 d . . .
C3 C 0.4830(5) 0.2665(4) 0.06547(16) 0.0260(11) Uani 1 1 d . . .
H3 H 0.5839 0.2889 0.0695 0.031 Uiso 1 1 calc R . .
C4 C 0.4415(5) 0.1664(4) 0.03306(17) 0.0303(11) Uani 1 1 d . . .
H4 H 0.5151 0.1208 0.0146 0.036 Uiso 1 1 calc R . .
C5 C 0.2947(5) 0.1301(4) 0.02665(16) 0.0282(11) Uani 1 1 d . . .
H5 H 0.2686 0.0603 0.0042 0.034 Uiso 1 1 calc R . .
C6 C 0.1868(5) 0.1971(4) 0.05339(16) 0.0245(10) Uani 1 1 d . . .
H6 H 0.0860 0.1743 0.0495 0.029 Uiso 1 1 calc R . .
C7 C 0.1120(5) 0.3410(4) 0.18016(15) 0.0236(10) Uani 1 1 d . . .
C8 C 0.1912(5) 0.2299(5) 0.1950(2) 0.0460(14) Uani 1 1 d . . .
H8 H 0.2409 0.1745 0.1718 0.055 Uiso 1 1 calc R . .
C9 C 0.1972(6) 0.2002(6) 0.2444(2) 0.0551(16) Uani 1 1 d . . .
H9 H 0.2516 0.1235 0.2553 0.066 Uiso 1 1 calc R . .
C10 C 0.1257(6) 0.2800(6) 0.27798(19) 0.0460(14) Uani 1 1 d . . .
H10 H 0.1332 0.2606 0.3120 0.055 Uiso 1 1 calc R . .
C11 C 0.0433(8) 0.3878(5) 0.2621(2) 0.0651(18) Uani 1 1 d . . .
H11 H -0.0105 0.4406 0.2851 0.078 Uiso 1 1 calc R . .
C12 C 0.0379(6) 0.4202(5) 0.2133(2) 0.0536(16) Uani 1 1 d . . .
H12 H -0.0167 0.4968 0.2025 0.064 Uiso 1 1 calc R . .
Cl1 Cl 0.69591(12) 0.56738(11) 0.11775(6) 0.0466(4) Uani 1 1 d . . .

loop_
_atom_site_aniso_label
_atom_site_aniso_U_11
_atom_site_aniso_U_22
_atom_site_aniso_U_33
_atom_site_aniso_U_23
_atom_site_aniso_U_13
_atom_site_aniso_U_12
S1 0.0230(6) 0.0238(5) 0.0252(6) 0.0000(5) 0.0018(5) 0.0017(4)
N1 0.022(2) 0.031(2) 0.035(3) 0.001(2) -0.0012(18) 0.0045(17)
O1 0.0212(15) 0.0341(16) 0.032(2) -0.0039(15) 0.0025(16) -0.0054(14)
C1 0.025(3) 0.023(2) 0.020(2) 0.004(2) 0.004(2) 0.0058(18)
C2 0.031(3) 0.024(2) 0.021(3) 0.004(2) -0.003(2) -0.001(2)
C3 0.018(2) 0.028(2) 0.032(3) 0.006(2) 0.003(2) 0.0026(19)
C4 0.035(3) 0.026(2) 0.030(3) 0.001(2) 0.010(2) 0.006(2)
C5 0.042(3) 0.022(2) 0.021(3) -0.001(2) -0.002(2) 0.003(2)
C6 0.029(2) 0.022(2) 0.023(3) 0.005(2) -0.002(2) 0.001(2)
C7 0.024(2) 0.027(2) 0.020(3) -0.001(2) 0.003(2) -0.006(2)
C8 0.043(3) 0.058(3) 0.037(3) 0.016(3) 0.008(3) 0.019(3)
C9 0.043(3) 0.082(4) 0.040(4) 0.029(3) 0.006(3) 0.015(3)
C10 0.049(3) 0.067(4) 0.022(3) 0.007(3) 0.005(3) -0.023(3)
C11 0.122(5) 0.041(3) 0.032(4) -0.001(3) 0.026(4) 0.002(4)
C12 0.084(4) 0.036(3) 0.041(4) 0.004(3) 0.019(3) 0.010(3)
Cl1 0.0254(6) 0.0291(6) 0.0853(12) -0.0029(7) 0.0071(7) 0.0004(5)

loop_
_atom_type_symbol
_atom_type_description
_atom_type_scat_dispersion_real
_atom_type_scat_dispersion_imag
_atom_type_scat_source
C C 0.0033 0.0016 'International Tables Vol C Tables 4.2.6.8 and 6.1.1.4'
H H 0.0000 0.0000 'International Tables Vol C Tables 4.2.6.8 and 6.1.1.4'
N N 0.0061 0.0033 'International Tables Vol C Tables 4.2.6.8 and 6.1.1.4'
O O 0.0106 0.0060 'International Tables Vol C Tables 4.2.6.8 and 6.1.1.4'
S S 0.1246 0.1234 'International Tables Vol C Tables 4.2.6.8 and 6.1.1.4'
Cl Cl 0.1484 0.1585 'International Tables Vol C Tables 4.2.6.8 and 6.1.1.4'

loop_
_geom_angle_atom_site_label_1
_geom_angle_atom_site_label_2
_geom_angle_atom_site_label_3
_geom_angle
_geom_angle_site_symmetry_1
_geom_angle_site_symmetry_3
_geom_angle_publ_flag
N1 S1 C1 103.5(2) . . ?
N1 S1 C7 109.2(2) . . ?
C1 S1 C7 104.4(2) . . ?
C2 C1 C6 122.1(4) . . ?
C2 C1 S1 115.4(3) . . ?
C6 C1 S1 122.2(3) . . ?
O1 C2 C1 116.1(4) . . ?
O1 C2 C3 125.0(4) . . ?
C1 C2 C3 119.0(4) . . ?
C4 C3 C2 119.4(4) . . ?
C3 C4 C5 121.8(4) . . ?
C6 C5 C4 119.3(4) . . ?
C5 C6 C1 118.5(4) . . ?
C8 C7 C12 121.1(5) . . ?
C8 C7 S1 124.6(4) . . ?
C12 C7 S1 114.3(4) . . ?
C7 C8 C9 118.6(5) . . ?
C10 C9 C8 120.8(5) . . ?
C11 C10 C9 119.5(5) . . ?
C10 C11 C12 120.4(5) . . ?
C7 C12 C11 119.5(5) . . ?

loop_
_geom_bond_atom_site_label_1
_geom_bond_atom_site_label_2
_geom_bond_distance
_geom_bond_site_symmetry_2
_geom_bond_publ_flag
S1 N1 1.628(4) . ?
S1 C1 1.773(4) . ?
S1 C7 1.790(4) . ?
O1 C2 1.361(5) . ?
C1 C2 1.385(6) . ?
C1 C6 1.392(6) . ?
C2 C3 1.388(6) . ?
C3 C4 1.376(6) . ?
C4 C5 1.393(6) . ?
C5 C6 1.388(6) . ?
C7 C8 1.369(6) . ?
C7 C12 1.369(6) . ?
C8 C9 1.381(7) . ?
C9 C10 1.370(7) . ?
C10 C11 1.368(7) . ?
C11 C12 1.372(7) . ?

loop_
_geom_hbond_atom_site_label_D
_geom_hbond_atom_site_label_H
_geom_hbond_atom_site_label_A
_geom_hbond_distance_DH
_geom_hbond_distance_HA
_geom_hbond_distance_DA
_geom_hbond_angle_DHA
_geom_hbond_site_symmetry_A
N1 H1A Cl1 0.85(4) 2.31(4) 3.155(4) 173(4) 8_655
N1 H1B Cl1 0.84(4) 2.30(4) 3.138(4) 173(4) 1_455
O1 H1 Cl1 0.80(4) 2.19(4) 2.972(3) 166(4) .

loop_
_geom_torsion_atom_site_label_1
_geom_torsion_atom_site_label_2
_geom_torsion_atom_site_label_3
_geom_torsion_atom_site_label_4
_geom_torsion
_geom_torsion_site_symmetry_1
_geom_torsion_site_symmetry_2
_geom_torsion_site_symmetry_3
_geom_torsion_site_symmetry_4
_geom_torsion_publ_flag
N1 S1 C1 C2 168.4(3) . . . . ?
C7 S1 C1 C2 -77.3(3) . . . . ?
N1 S1 C1 C6 -6.1(4) . . . . ?
C7 S1 C1 C6 108.2(4) . . . . ?
C6 C1 C2 O1 180.0(4) . . . . ?
S1 C1 C2 O1 5.5(5) . . . . ?
C6 C1 C2 C3 -0.9(6) . . . . ?
S1 C1 C2 C3 -175.4(3) . . . . ?
O1 C2 C3 C4 -180.0(4) . . . . ?
C1 C2 C3 C4 1.0(6) . . . . ?
C2 C3 C4 C5 -0.7(6) . . . . ?
C3 C4 C5 C6 0.4(6) . . . . ?
C4 C5 C6 C1 -0.3(6) . . . . ?
C2 C1 C6 C5 0.6(6) . . . . ?
S1 C1 C6 C5 174.7(3) . . . . ?
N1 S1 C7 C8 102.7(4) . . . . ?
C1 S1 C7 C8 -7.4(4) . . . . ?
N1 S1 C7 C12 -79.7(4) . . . . ?
C1 S1 C7 C12 170.1(4) . . . . ?
C12 C7 C8 C9 -1.1(7) . . . . ?
S1 C7 C8 C9 176.3(4) . . . . ?
C7 C8 C9 C10 0.0(8) . . . . ?
C8 C9 C10 C11 2.2(8) . . . . ?
C9 C10 C11 C12 -3.2(9) . . . . ?
C8 C7 C12 C11 0.1(8) . . . . ?
S1 C7 C12 C11 -177.6(5) . . . . ?
C10 C11 C12 C7 2.1(9) . . . . ?

loop_
_cod_related_entry_id
_cod_related_entry_database
_cod_related_entry_code
1 ChemSpider 28575873
